data_7115002
loop_
_publ_author_name
'Bandini, Marco'
'Cozzi, Pier Giorgio'
'Monari, Magda'
'Perciaccante, Rossana'
'Selva, Simona'
'Umani-Ronchi, Achille'

_publ_section_title
;
 Design of boron bis-oxazolinate (B-BOXate) complexes: a new class of
 stable organometallic catalysts
;
_journal_issue 14
_journal_name_full 'Chemical Communications'
_journal_page_first 1318
_journal_paper_doi 10.1039/b103571c
_journal_year 2001
_chemical_formula_sum 'C17 H21 B N2 O4'
_chemical_formula_weight 328.17
_chemical_name_systematic
; 
? 
;
_space_group_IT_number 2
_symmetry_cell_setting triclinic
_symmetry_space_group_name_Hall '-P 1'
_symmetry_space_group_name_H-M 'P -1'
_atom_sites_solution_hydrogens geom
_atom_sites_solution_primary direct
_atom_sites_solution_secondary difmap
_audit_creation_method SHELXL-97
_cell_angle_alpha 67.378(2)
_cell_angle_beta 75.067(2)
_cell_angle_gamma 77.487(2)
_cell_formula_units_Z 2
_cell_length_a 8.9871(3)
_cell_length_b 9.4340(4)
_cell_length_c 11.1411(4)
_cell_measurement_reflns_used 2422
_cell_measurement_temperature 293(2)
_cell_measurement_theta_max 24.62
_cell_measurement_theta_min 2.36
_cell_volume 835.12(6)
_computing_cell_refinement 'Bruker SMART'
_computing_data_collection 'Bruker SMART'
_computing_data_reduction 'Bruker SAINT+'
_computing_molecular_graphics 'ORTEP (Johnson, 1976)'
_computing_publication_material 'SHELXL-97 (Sheldrick, 1997)'
_computing_structure_refinement 'SHELXL-97 (Sheldrick, 1997)'
_computing_structure_solution 'SIR97 (Altomare, 1997)'
_diffrn_ambient_temperature 293(2)
_diffrn_measured_fraction_theta_full 0.995
_diffrn_measured_fraction_theta_max 0.995
_diffrn_measurement_device_type 'Bruker SMART area detector'
_diffrn_measurement_method 'phi and omega scans'
_diffrn_radiation_monochromator graphite
_diffrn_radiation_source 'fine-focus sealed tube'
_diffrn_radiation_type MoK\a
_diffrn_radiation_wavelength 0.71073
_diffrn_reflns_av_R_equivalents 0.0293
_diffrn_reflns_av_sigmaI/netI 0.0536
_diffrn_reflns_limit_h_max 12
_diffrn_reflns_limit_h_min -12
_diffrn_reflns_limit_k_max 13
_diffrn_reflns_limit_k_min -13
_diffrn_reflns_limit_l_max 15
_diffrn_reflns_limit_l_min -15
_diffrn_reflns_number 11678
_diffrn_reflns_theta_full 30.06
_diffrn_reflns_theta_max 30.06
_diffrn_reflns_theta_min 2.02
_exptl_absorpt_coefficient_mu 0.092
_exptl_absorpt_correction_T_max 1.00
_exptl_absorpt_correction_T_min 0.87
_exptl_absorpt_correction_type empirical
_exptl_crystal_colour colourless
_exptl_crystal_density_diffrn 1.305
_exptl_crystal_density_method 'not measured'
_exptl_crystal_description parallelepiped
_exptl_crystal_F_000 348
_exptl_crystal_size_max 0.50
_exptl_crystal_size_mid 0.28
_exptl_crystal_size_min 0.15
_refine_diff_density_max 0.196
_refine_diff_density_min -0.188
_refine_diff_density_rms 0.043
_refine_ls_extinction_method none
_refine_ls_goodness_of_fit_ref 0.814
_refine_ls_hydrogen_treatment riding
_refine_ls_matrix_type full
_refine_ls_number_parameters 301
_refine_ls_number_reflns 4860
_refine_ls_number_restraints 0
_refine_ls_restrained_S_all 0.831
_refine_ls_R_factor_all 0.0991
_refine_ls_R_factor_gt 0.0455
_refine_ls_shift/esd_max 0.000
_refine_ls_shift/esd_mean 0.000
_refine_ls_structure_factor_coef Fsqd
_refine_ls_weighting_details 'w=1/[\s^2^(Fo^2^)+(0.0638P)^2^+0.0000P] where P=(Fo^2^+2Fc^2^)/3'
_refine_ls_weighting_scheme calc
_refine_ls_wR_factor_gt 0.1048
_refine_ls_wR_factor_ref 0.1260
_reflns_number_gt 2210
_reflns_number_total 4866
_reflns_threshold_expression >2sigma(I)
_cod_data_source_file b103571c.txt
_cod_data_source_block compound
_cod_depositor_comments
;
The following automatic conversions were performed:

'_refine_ls_weighting_scheme' value 'calc
w=1/[\s^2^(Fo^2^)+(0.0638P)^2^+0.0000P] where P=(Fo^2^+2Fc^2^)/3' was
changed to 'calc'. New tag '_refine_ls_weighting_details' was
created. The value of the new tag was set to
'w=1/[\s^2^(Fo^2^)+(0.0638P)^2^+0.0000P] where P=(Fo^2^+2Fc^2^)/3'.

Automatic conversion script
Id: cif_fix_values 3143 2015-03-26 13:38:13Z robertas 
;
_cod_original_cell_volume 835.12(5)
_cod_original_sg_symbol_H-M P-1
_cod_database_code 7115002

loop_
_symmetry_equiv_pos_as_xyz
'x, y, z'
'-x, -y, -z'

loop_
_atom_site_label
_atom_site_type_symbol
_atom_site_fract_x
_atom_site_fract_y
_atom_site_fract_z
_atom_site_U_iso_or_equiv
_atom_site_adp_type
_atom_site_occupancy
_atom_site_calc_flag
B1 B 0.5725(2) 0.9387(2) 0.2442(2) 0.0458(4) Uani 1 d
O1 O 0.46971(13) 1.34049(12) 0.02685(12) 0.0659(3) Uani 1 d
O2 O 0.17048(13) 1.02677(15) 0.41344(13) 0.0759(4) Uani 1 d
O3 O 0.70494(11) 0.89822(12) 0.31248(10) 0.0532(3) Uani 1 d
O4 O 0.59485(10) 0.81892(11) 0.18357(10) 0.0474(3) Uani 1 d
N1 N 0.57055(13) 1.10257(13) 0.13846(12) 0.0456(3) Uani 1 d
N2 N 0.41502(13) 0.93967(14) 0.34195(12) 0.0492(3) Uani 1 d
C1 C 0.7042(2) 1.1677(2) 0.03339(15) 0.0498(4) Uani 1 d
C2 C 0.6189(2) 1.3133(2) -0.0546(2) 0.0648(5) Uani 1 d
H2A H 0.5964(22) 1.2969(22) -0.1351(20) 0.094(6) Uiso 1 d
H2B H 0.6704(20) 1.4053(22) -0.0823(17) 0.074(5) Uiso 1 d
C3 C 0.4473(2) 1.2083(2) 0.1293(2) 0.0520(4) Uani 1 d
C4 C 0.3070(2) 1.1919(2) 0.2161(2) 0.0632(5) Uani 1 d
H4 H 0.2146(23) 1.2754(22) 0.2071(17) 0.088(6) Uiso 1 d
C5 C 0.3002(2) 1.0545(2) 0.3208(2) 0.0562(4) Uani 1 d
C6 C 0.2085(2) 0.8860(3) 0.5202(2) 0.0775(6) Uani 1 d
H6A H 0.1227(24) 0.8245(24) 0.5518(20) 0.091(6) Uiso 1 d
H6B H 0.2127(26) 0.9284(27) 0.5966(24) 0.130(9) Uiso 1 d
C7 C 0.3607(2) 0.8075(2) 0.4621(2) 0.0535(4) Uani 1 d
C8 C 0.3340(3) 0.6788(3) 0.4229(2) 0.0718(5) Uani 1 d
H8A H 0.2566(25) 0.7247(24) 0.3612(21) 0.101(7) Uiso 1 d
H8B H 0.2878(21) 0.5940(20) 0.5032(18) 0.078(5) Uiso 1 d
H8C H 0.4374(26) 0.6286(24) 0.3829(21) 0.104(7) Uiso 1 d
C9 C 0.4691(3) 0.7472(3) 0.5594(2) 0.0731(5) Uani 1 d
H9A H 0.4163(23) 0.6652(23) 0.6435(22) 0.096(6) Uiso 1 d
H9B H 0.5689(25) 0.6909(22) 0.5247(19) 0.088(6) Uiso 1 d
H9C H 0.4826(25) 0.8312(28) 0.5769(20) 0.102(8) Uiso 1 d
C10 C 0.8161(2) 1.2074(3) 0.0936(2) 0.0721(5) Uani 1 d
H10A H 0.7534(24) 1.2808(24) 0.1417(20) 0.097(7) Uiso 1 d
H10B H 0.8657(23) 1.1123(24) 0.1602(20) 0.093(7) Uiso 1 d
H10C H 0.8955(21) 1.2599(21) 0.0252(19) 0.076(5) Uiso 1 d
C11 C 0.7850(3) 1.0613(2) -0.0426(2) 0.0650(5) Uani 1 d
H11A H 0.8398(21) 0.9649(22) 0.0144(18) 0.078(5) Uiso 1 d
H11B H 0.8653(22) 1.1099(20) -0.1165(19) 0.078(5) Uiso 1 d
H11C H 0.7103(23) 1.0335(22) -0.0751(18) 0.083(6) Uiso 1 d
C12 C 0.7251(2) 0.7216(2) 0.21551(15) 0.0485(4) Uani 1 d
C13 C 0.7900(2) 0.7682(2) 0.2929(2) 0.0512(4) Uani 1 d
C14 C 0.9220(2) 0.6859(2) 0.3394(2) 0.0675(5) Uani 1 d
H14 H 0.9609(19) 0.7209(20) 0.3969(17) 0.069(5) Uiso 1 d
C15 C 0.9893(2) 0.5558(2) 0.3039(2) 0.0786(6) Uani 1 d
H15 H 1.0870(23) 0.4979(22) 0.3349(18) 0.087(6) Uiso 1 d
C16 C 0.9258(2) 0.5126(2) 0.2262(2) 0.0768(6) Uani 1 d
H16 H 0.9777(25) 0.4210(26) 0.2048(20) 0.109(7) Uiso 1 d
C17 C 0.7916(2) 0.5950(2) 0.1803(2) 0.0610(5) Uani 1 d
H17 H 0.7468(21) 0.5630(22) 0.1243(18) 0.083(6) Uiso 1 d

loop_
_atom_site_aniso_label
_atom_site_aniso_U_11
_atom_site_aniso_U_22
_atom_site_aniso_U_33
_atom_site_aniso_U_23
_atom_site_aniso_U_13
_atom_site_aniso_U_12
B1 0.0379(9) 0.0443(9) 0.0563(10) -0.0196(8) -0.0080(8) -0.0053(7)
O1 0.0608(7) 0.0420(6) 0.0819(8) -0.0159(6) -0.0069(6) 0.0004(5)
O2 0.0421(6) 0.0828(9) 0.0880(9) -0.0309(8) 0.0097(6) -0.0028(6)
O3 0.0424(6) 0.0580(6) 0.0608(7) -0.0202(5) -0.0121(5) -0.0081(5)
O4 0.0376(5) 0.0413(5) 0.0635(6) -0.0209(5) -0.0111(5) 0.0005(4)
N1 0.0382(6) 0.0407(6) 0.0572(7) -0.0202(6) -0.0040(5) -0.0041(5)
N2 0.0386(6) 0.0483(7) 0.0592(8) -0.0209(6) -0.0037(6) -0.0057(5)
C1 0.0456(8) 0.0460(8) 0.0547(9) -0.0177(7) -0.0014(7) -0.0096(7)
C2 0.0625(11) 0.0481(10) 0.0729(12) -0.0154(9) -0.0040(9) -0.0069(8)
C3 0.0492(9) 0.0406(8) 0.0654(10) -0.0203(7) -0.0096(8) -0.0031(7)
C4 0.0443(9) 0.0516(10) 0.0838(12) -0.0241(9) -0.0044(9) 0.0054(8)
C5 0.0381(8) 0.0596(10) 0.0719(11) -0.0318(9) 0.0002(8) -0.0052(7)
C6 0.0586(12) 0.0789(14) 0.0749(13) -0.0214(11) 0.0108(10) -0.0074(10)
C7 0.0453(8) 0.0582(10) 0.0549(9) -0.0195(8) 0.0007(7) -0.0153(7)
C8 0.0786(14) 0.0710(13) 0.0677(12) -0.0246(11) 0.0057(11) -0.0367(11)
C9 0.0708(14) 0.0821(15) 0.0618(12) -0.0163(11) -0.0106(10) -0.0197(12)
C10 0.0624(12) 0.0862(15) 0.0714(13) -0.0247(12) -0.0033(11) -0.0340(11)
C11 0.0670(12) 0.0580(11) 0.0605(11) -0.0225(9) 0.0052(10) -0.0067(10)
C12 0.0354(7) 0.0405(8) 0.0579(9) -0.0097(7) -0.0027(7) -0.0029(6)
C13 0.0348(7) 0.0495(9) 0.0571(9) -0.0085(7) -0.0039(7) -0.0057(7)
C14 0.0418(9) 0.0759(13) 0.0670(11) -0.0036(9) -0.0114(8) -0.0109(9)
C15 0.0419(10) 0.0677(12) 0.0893(14) 0.0003(11) -0.0072(10) 0.0091(9)
C16 0.0537(11) 0.0549(11) 0.0915(14) -0.0099(10) -0.0011(10) 0.0094(9)
C17 0.0506(10) 0.0452(9) 0.0726(11) -0.0162(8) -0.0013(9) 0.0020(7)

loop_
_atom_type_symbol
_atom_type_description
_atom_type_scat_dispersion_real
_atom_type_scat_dispersion_imag
_atom_type_scat_source
C C 0.0033 0.0016 'International Tables Vol C Tables 4.2.6.8 and 6.1.1.4'
H H 0.0000 0.0000 'International Tables Vol C Tables 4.2.6.8 and 6.1.1.4'
O O 0.0106 0.0060 'International Tables Vol C Tables 4.2.6.8 and 6.1.1.4'
B B 0.0013 0.0007 'International Tables Vol C Tables 4.2.6.8 and 6.1.1.4'
N N 0.0061 0.0033 'International Tables Vol C Tables 4.2.6.8 and 6.1.1.4'

loop_
_geom_angle_atom_site_label_1
_geom_angle_atom_site_label_2
_geom_angle_atom_site_label_3
_geom_angle
O3 B1 O4 104.55(11)
O3 B1 N1 111.81(12)
O4 B1 N1 111.32(12)
O3 B1 N2 111.57(12)
O4 B1 N2 111.93(11)
N1 B1 N2 105.81(11)
C3 O1 C2 107.21(12)
C5 O2 C6 107.40(13)
C13 O3 B1 107.03(11)
C12 O4 B1 107.51(11)
C3 N1 C1 109.48(12)
C3 N1 B1 123.87(12)
C1 N1 B1 126.64(11)
C5 N2 C7 109.40(12)
C5 N2 B1 123.57(13)
C7 N2 B1 126.55(12)
N1 C1 C11 112.26(13)
N1 C1 C10 110.06(13)
C11 C1 C10 111.7(2)
N1 C1 C2 100.22(12)
C11 C1 C2 110.53(15)
C10 C1 C2 111.5(2)
O1 C2 C1 105.51(13)
O1 C2 H2A 106.6(11)
C1 C2 H2A 112.2(11)
O1 C2 H2B 107.1(10)
C1 C2 H2B 113.1(10)
H2A C2 H2B 111.8(15)
N1 C3 O1 113.94(13)
N1 C3 C4 125.15(15)
O1 C3 C4 120.89(14)
C5 C4 C3 115.69(15)
C5 C4 H4 120.9(10)
C3 C4 H4 123.4(11)
N2 C5 O2 113.72(15)
N2 C5 C4 125.26(14)
O2 C5 C4 121.02(14)
O2 C6 C7 105.47(14)
O2 C6 H6A 108.8(12)
C7 C6 H6A 114.0(12)
O2 C6 H6B 102.8(12)
C7 C6 H6B 116.4(12)
H6A C6 H6B 108.5(17)
N2 C7 C9 112.69(13)
N2 C7 C8 110.53(13)
C9 C7 C8 111.2(2)
N2 C7 C6 100.66(13)
C9 C7 C6 109.9(2)
C8 C7 C6 111.4(2)
C7 C8 H8A 107.8(12)
C7 C8 H8B 110.6(10)
H8A C8 H8B 108.1(15)
C7 C8 H8C 110.3(12)
H8A C8 H8C 113.8(17)
H8B C8 H8C 106.3(15)
C7 C9 H9A 107.3(11)
C7 C9 H9B 111.4(11)
H9A C9 H9B 105.9(15)
C7 C9 H9C 106.7(14)
H9A C9 H9C 111.8(16)
H9B C9 H9C 113.7(18)
C1 C10 H10A 107.0(11)
C1 C10 H10B 112.6(11)
H10A C10 H10B 108.6(16)
C1 C10 H10C 110.1(11)
H10A C10 H10C 108.6(16)
H10B C10 H10C 109.7(15)
C1 C11 H11A 111.2(10)
C1 C11 H11B 111.2(10)
H11A C11 H11B 105.7(14)
C1 C11 H11C 109.8(11)
H11A C11 H11C 108.9(15)
H11B C11 H11C 109.9(15)
O4 C12 C17 128.2(2)
O4 C12 C13 110.19(13)
C17 C12 C13 121.6(2)
O3 C13 C14 128.3(2)
O3 C13 C12 110.71(13)
C14 C13 C12 121.0(2)
C13 C14 C15 117.3(2)
C13 C14 H14 118.0(10)
C15 C14 H14 124.7(10)
C16 C15 C14 121.2(2)
C16 C15 H15 121.2(11)
C14 C15 H15 117.5(11)
C15 C16 C17 121.5(2)
C15 C16 H16 117.5(13)
C17 C16 H16 121.1(13)
C12 C17 C16 117.5(2)
C12 C17 H17 121.6(11)
C16 C17 H17 120.9(11)

loop_
_geom_bond_atom_site_label_1
_geom_bond_atom_site_label_2
_geom_bond_distance
B1 O3 1.479(2)
B1 O4 1.481(2)
B1 N1 1.541(2)
B1 N2 1.548(2)
O1 C3 1.339(2)
O1 C2 1.446(2)
O2 C5 1.341(2)
O2 C6 1.447(2)
O3 C13 1.361(2)
O4 C12 1.355(2)
N1 C3 1.316(2)
N1 C1 1.494(2)
N2 C5 1.319(2)
N2 C7 1.493(2)
C1 C11 1.508(2)
C1 C10 1.519(2)
C1 C2 1.527(2)
C2 H2A 1.04(2)
C2 H2B 0.98(2)
C3 C4 1.375(2)
C4 C5 1.370(2)
C4 H4 1.01(2)
C6 C7 1.520(2)
C6 H6A 0.98(2)
C6 H6B 1.08(2)
C7 C9 1.509(2)
C7 C8 1.520(2)
C8 H8A 1.02(2)
C8 H8B 1.01(2)
C8 H8C 1.02(2)
C9 H9A 1.04(2)
C9 H9B 1.00(2)
C9 H9C 0.92(2)
C10 H10A 1.02(2)
C10 H10B 1.02(2)
C10 H10C 0.96(2)
C11 H11A 1.00(2)
C11 H11B 0.98(2)
C11 H11C 0.96(2)
C12 C17 1.367(2)
C12 C13 1.392(2)
C13 C14 1.373(2)
C14 C15 1.399(3)
C14 H14 0.99(2)
C15 C16 1.367(3)
C15 H15 1.00(2)
C16 C17 1.388(3)
C16 H16 0.97(2)
C17 H17 0.98(2)
